data_1540005
loop_
_publ_author_name
'Zubkova, N.V.'
'Kabalov, Yu.K.'
'Kurazhkovskaya, V.S.'
'Kitaev, D.V.'
'Orlova, A.I.'

_publ_section_title
;
 The synthesis and structure of alkaline earth and cerium(IV) phosphates
 (Ce, B) (P O4) (B= Mg, Ca)
;
_journal_name_full Kristallografiya
_journal_page_first 445
_journal_page_last 449
_journal_volume 48
_journal_year 2003
_chemical_formula_sum 'Ca0.167 Ce0.7 O4 P'
_chemical_name_systematic '(Ce0.7 Ca0.167) (P O4)'
_space_group_IT_number 14
_symmetry_space_group_name_Hall '-P 2yn'
_symmetry_space_group_name_H-M 'P 1 21/n 1'
_cell_angle_alpha 90
_cell_angle_beta 103.5
_cell_angle_gamma 90
_cell_formula_units_Z 4
_cell_length_a 6.786
_cell_length_b 7.01
_cell_length_c 6.462
_cell_volume 298.903
_citation_journal_id_ASTM KRISAJ
_cod_data_source_file Zubkova_KRISAJ_2003_460.cif
_cod_data_source_block Ca0.167Ce0.7O4P1
_cod_original_sg_symbol_Hall '-P 2ybc (x-z,y,z)'
_cod_original_formula_sum 'Ca0.167 Ce0.7 O4 P1'
_cod_database_code 1540005

loop_
_symmetry_equiv_pos_as_xyz
x,y,z
-x+1/2,y+1/2,-z+1/2
-x,-y,-z
x-1/2,-y-1/2,z-1/2

loop_
_atom_site_label
_atom_site_type_symbol
_atom_site_fract_x
_atom_site_fract_y
_atom_site_fract_z
_atom_site_occupancy
_atom_site_U_iso_or_equiv
O4 O-2 0.12 0.343 -0.008 1 0.0
O2 O-2 0.017 0.112 0.698 1 0.0
Ca1 Ca+2 0.219 0.1597 0.4003 0.167 0.0
P1 P+5 0.2 0.161 0.887 1 0.0
O1 O-2 0.242 0.507 0.436 1 0.0
Ce1 Ce+3 0.219 0.1597 0.4003 0.7 0.0
O3 O-2 0.376 0.213 0.786 1 0.0
